data_4339897
loop_
_publ_author_name
'Benson, Mark A.'
'Zacchini, Stefano'
'Boomishankar, Ramamoorthy'
'Chan, Yuri'
'Steiner, Alexander'

_publ_section_title
;
 Alkylation and acylation of cyclotriphosphazenes.
;
_journal_issue 17
_journal_name_full 'Inorganic chemistry'
_journal_page_first 7097
_journal_page_last 7108
_journal_paper_doi 10.1021/ic7009463
_journal_volume 46
_journal_year 2007
_chemical_formula_sum 'C20 H49 Br N9 O P3'
_chemical_formula_weight 604.50
_chemical_name_systematic
; 
 ? 
;
_space_group_IT_number 14
_symmetry_cell_setting monoclinic
_symmetry_space_group_name_Hall '-P 2yn'
_symmetry_space_group_name_H-M 'P 1 21/n 1'
_atom_sites_solution_hydrogens geom
_atom_sites_solution_primary direct
_atom_sites_solution_secondary difmap
_audit_creation_method SHELXL-97
_cell_angle_alpha 90.00
_cell_angle_beta 99.245(6)
_cell_angle_gamma 90.00
_cell_formula_units_Z 4
_cell_length_a 15.875(5)
_cell_length_b 11.885(4)
_cell_length_c 17.003(6)
_cell_measurement_temperature 100(2)
_cell_volume 3166.4(18)
_computing_structure_refinement 'SHELXL-97 (Sheldrick, 1997)'
_computing_structure_solution 'SHELXS-97 (Sheldrick, 1990)'
_diffrn_ambient_temperature 100(2)
_diffrn_measured_fraction_theta_full 0.985
_diffrn_measured_fraction_theta_max 0.985
_diffrn_measurement_device_type 'Bruker Smart Apex'
_diffrn_measurement_method omega-scans
_diffrn_radiation_monochromator graphite
_diffrn_radiation_source 'fine-focus sealed tube'
_diffrn_radiation_type MoK\a
_diffrn_radiation_wavelength 0.71073
_diffrn_reflns_av_R_equivalents 0.1277
_diffrn_reflns_av_sigmaI/netI 0.1424
_diffrn_reflns_limit_h_max 17
_diffrn_reflns_limit_h_min -17
_diffrn_reflns_limit_k_max 12
_diffrn_reflns_limit_k_min -12
_diffrn_reflns_limit_l_max 15
_diffrn_reflns_limit_l_min -18
_diffrn_reflns_number 12117
_diffrn_reflns_theta_full 22.49
_diffrn_reflns_theta_max 22.49
_diffrn_reflns_theta_min 4.20
_exptl_absorpt_coefficient_mu 1.478
_exptl_absorpt_correction_T_max 1.000
_exptl_absorpt_correction_T_min 0.438
_exptl_absorpt_correction_type empirical
_exptl_absorpt_process_details SADABS
_exptl_crystal_colour colourless
_exptl_crystal_density_diffrn 1.268
_exptl_crystal_density_method 'not measured'
_exptl_crystal_description needle
_exptl_crystal_F_000 1280
_exptl_crystal_size_max 0.4
_exptl_crystal_size_mid 0.1
_exptl_crystal_size_min 0.1
_refine_diff_density_max 0.909
_refine_diff_density_min -0.564
_refine_diff_density_rms 0.091
_refine_ls_extinction_method none
_refine_ls_goodness_of_fit_ref 0.978
_refine_ls_hydrogen_treatment mixed
_refine_ls_matrix_type full
_refine_ls_number_parameters 319
_refine_ls_number_reflns 4078
_refine_ls_number_restraints 0
_refine_ls_restrained_S_all 0.978
_refine_ls_R_factor_all 0.1380
_refine_ls_R_factor_gt 0.0693
_refine_ls_shift/su_max 0.000
_refine_ls_shift/su_mean 0.000
_refine_ls_structure_factor_coef Fsqd
_refine_ls_weighting_details 'calc w=1/[\s^2^(Fo^2^)+(0.0793P)^2^+0.0000P] where P=(Fo^2^+2Fc^2^)/3'
_refine_ls_weighting_scheme calc
_refine_ls_wR_factor_gt 0.1357
_refine_ls_wR_factor_ref 0.1577
_reflns_number_gt 2339
_reflns_number_total 4078
_reflns_threshold_expression >2sigma(I)
_cod_data_source_file ic7009463-file003.cif
_cod_data_source_block 9
_cod_original_sg_symbol_H-M P2(1)/n
_cod_database_code 4339897

loop_
_symmetry_equiv_pos_as_xyz
'x, y, z'
'-x+1/2, y+1/2, -z+1/2'
'-x, -y, -z'
'x-1/2, -y-1/2, z-1/2'

loop_
_atom_site_label
_atom_site_type_symbol
_atom_site_fract_x
_atom_site_fract_y
_atom_site_fract_z
_atom_site_U_iso_or_equiv
_atom_site_adp_type
_atom_site_occupancy
_atom_site_symmetry_multiplicity
_atom_site_calc_flag
_atom_site_refinement_flags
Br1 Br -0.24692(5) 0.35067(7) 0.91572(5) 0.0419(3) Uani 1 1 d .
P1 P -0.02010(12) 0.72153(17) 0.71310(12) 0.0298(5) Uani 1 1 d .
P2 P -0.07791(13) 0.59138(16) 0.84607(12) 0.0313(6) Uani 1 1 d .
P3 P 0.08290(13) 0.70876(16) 0.86442(12) 0.0308(5) Uani 1 1 d .
N1 N -0.0920(4) 0.6458(5) 0.7531(3) 0.0329(16) Uani 1 1 d .
N2 N 0.0017(3) 0.6497(5) 0.8940(3) 0.0297(15) Uani 1 1 d .
N3 N 0.0675(3) 0.7302(5) 0.7694(3) 0.0302(15) Uani 1 1 d .
N4 N -0.0281(4) 0.6387(5) 0.6317(3) 0.0362(16) Uani 1 1 d .
N5 N -0.0501(4) 0.8421(5) 0.6788(4) 0.0335(16) Uani 1 1 d .
H5 H -0.0819 0.8443 0.6314 0.040 Uiso 1 1 calc R
N6 N -0.0725(4) 0.4558(5) 0.8430(4) 0.0351(16) Uani 1 1 d .
H6 H -0.1202 0.4172 0.8402 0.042 Uiso 1 1 calc R
N7 N -0.1675(4) 0.6116(5) 0.8781(3) 0.0378(17) Uani 1 1 d .
H7 H -0.1969 0.5524 0.8891 0.045 Uiso 1 1 calc R
N8 N 0.1727(4) 0.6436(5) 0.8830(4) 0.0423(17) Uani 1 1 d .
H8 H 0.1950 0.6387 0.9337 0.051 Uiso 1 1 calc R
N9 N 0.0931(4) 0.8224(5) 0.9207(4) 0.0418(18) Uani 1 1 d .
H9 H 0.0472 0.8430 0.9400 0.050 Uiso 1 1 calc R
O1 O -0.1205(3) 0.5063(5) 0.5646(3) 0.0532(16) Uani 1 1 d .
C1 C -0.1497(5) 0.5842(7) 0.6897(4) 0.042(2) Uani 1 1 d .
H1A H -0.2023 0.6282 0.6720 0.051 Uiso 1 1 calc R
H1B H -0.1659 0.5103 0.7097 0.051 Uiso 1 1 calc R
C2 C -0.0995(5) 0.5686(7) 0.6210(5) 0.043(2) Uani 1 1 d .
C41 C 0.0206(6) 0.6478(7) 0.5646(5) 0.051(2) Uani 1 1 d .
H41 H 0.0271 0.5697 0.5445 0.061 Uiso 1 1 calc R
C42 C 0.1097(6) 0.6920(8) 0.5928(5) 0.068(3) Uani 1 1 d .
H42A H 0.1062 0.7668 0.6164 0.102 Uiso 1 1 calc R
H42B H 0.1407 0.6971 0.5476 0.102 Uiso 1 1 calc R
H42C H 0.1399 0.6407 0.6329 0.102 Uiso 1 1 calc R
C43 C -0.0270(6) 0.7145(8) 0.4958(5) 0.072(3) Uani 1 1 d .
H43A H -0.0857 0.6867 0.4832 0.109 Uiso 1 1 calc R
H43B H 0.0015 0.7059 0.4492 0.109 Uiso 1 1 calc R
H43C H -0.0276 0.7942 0.5106 0.109 Uiso 1 1 calc R
C51 C -0.0296(5) 0.9497(6) 0.7192(5) 0.044(2) Uani 1 1 d .
H51 H 0.0282 0.9432 0.7523 0.052 Uiso 1 1 calc R
C52 C -0.0938(6) 0.9796(7) 0.7748(5) 0.062(3) Uani 1 1 d .
H52A H -0.1506 0.9896 0.7432 0.093 Uiso 1 1 calc R
H52B H -0.0761 1.0495 0.8032 0.093 Uiso 1 1 calc R
H52C H -0.0956 0.9187 0.8133 0.093 Uiso 1 1 calc R
C53 C -0.0263(5) 1.0420(7) 0.6582(5) 0.054(3) Uani 1 1 d .
H53A H 0.0155 1.0220 0.6239 0.081 Uiso 1 1 calc R
H53B H -0.0094 1.1130 0.6857 0.081 Uiso 1 1 calc R
H53C H -0.0827 1.0507 0.6256 0.081 Uiso 1 1 calc R
C61 C 0.0091(5) 0.3920(6) 0.8447(5) 0.039(2) Uani 1 1 d .
H61 H 0.0569 0.4357 0.8761 0.047 Uiso 1 1 calc R
C62 C 0.0275(5) 0.3750(7) 0.7607(5) 0.053(2) Uani 1 1 d .
H62A H -0.0197 0.3335 0.7293 0.079 Uiso 1 1 calc R
H62B H 0.0805 0.3321 0.7625 0.079 Uiso 1 1 calc R
H62C H 0.0336 0.4484 0.7359 0.079 Uiso 1 1 calc R
C63 C 0.0003(6) 0.2807(7) 0.8856(6) 0.063(3) Uani 1 1 d .
H63A H -0.0093 0.2941 0.9403 0.095 Uiso 1 1 calc R
H63B H 0.0526 0.2366 0.8865 0.095 Uiso 1 1 calc R
H63C H -0.0482 0.2390 0.8565 0.095 Uiso 1 1 calc R
C71 C -0.2019(5) 0.7238(6) 0.8898(5) 0.045(2) Uani 1 1 d .
H71 H -0.1548 0.7796 0.8899 0.054 Uiso 1 1 calc R
C72 C -0.2725(6) 0.7551(8) 0.8244(6) 0.078(3) Uani 1 1 d .
H72A H -0.2499 0.7617 0.7742 0.117 Uiso 1 1 calc R
H72B H -0.2971 0.8272 0.8370 0.117 Uiso 1 1 calc R
H72C H -0.3167 0.6968 0.8191 0.117 Uiso 1 1 calc R
C73 C -0.2306(7) 0.7285(8) 0.9701(6) 0.086(4) Uani 1 1 d .
H73A H -0.2794 0.6780 0.9703 0.129 Uiso 1 1 calc R
H73B H -0.2474 0.8056 0.9808 0.129 Uiso 1 1 calc R
H73C H -0.1836 0.7048 1.0114 0.129 Uiso 1 1 calc R
C81 C 0.2227(5) 0.5911(6) 0.8271(4) 0.034(2) Uani 1 1 d .
H81 H 0.1825 0.5680 0.7784 0.040 Uiso 1 1 calc R
C82 C 0.2677(5) 0.4865(7) 0.8639(5) 0.056(3) Uani 1 1 d .
H82A H 0.3075 0.5074 0.9119 0.084 Uiso 1 1 calc R
H82B H 0.2992 0.4511 0.8255 0.084 Uiso 1 1 calc R
H82C H 0.2253 0.4334 0.8782 0.084 Uiso 1 1 calc R
C83 C 0.2857(5) 0.6765(6) 0.8024(5) 0.047(2) Uani 1 1 d .
H83A H 0.2541 0.7401 0.7753 0.071 Uiso 1 1 calc R
H83B H 0.3197 0.6405 0.7662 0.071 Uiso 1 1 calc R
H83C H 0.3235 0.7036 0.8499 0.071 Uiso 1 1 calc R
C91 C 0.1684(5) 0.8936(7) 0.9430(5) 0.049(2) Uani 1 1 d .
H91 H 0.2194 0.8436 0.9560 0.059 Uiso 1 1 calc R
C92 C 0.1572(6) 0.9579(7) 1.0181(5) 0.061(3) Uani 1 1 d .
H92A H 0.1062 1.0053 1.0072 0.092 Uiso 1 1 calc R
H92B H 0.2074 1.0053 1.0348 0.092 Uiso 1 1 calc R
H92C H 0.1509 0.9044 1.0607 0.092 Uiso 1 1 calc R
C93 C 0.1843(6) 0.9742(7) 0.8776(5) 0.059(3) Uani 1 1 d .
H93A H 0.2001 0.9314 0.8330 0.088 Uiso 1 1 calc R
H93B H 0.2307 1.0258 0.8984 0.088 Uiso 1 1 calc R
H93C H 0.1323 1.0174 0.8592 0.088 Uiso 1 1 calc R

loop_
_atom_site_aniso_label
_atom_site_aniso_U_11
_atom_site_aniso_U_22
_atom_site_aniso_U_33
_atom_site_aniso_U_23
_atom_site_aniso_U_13
_atom_site_aniso_U_12
Br1 0.0329(5) 0.0526(6) 0.0414(6) 0.0056(5) 0.0102(4) -0.0091(4)
P1 0.0280(13) 0.0362(12) 0.0277(12) -0.0023(10) 0.0122(10) 0.0001(10)
P2 0.0298(13) 0.0293(11) 0.0394(13) -0.0018(11) 0.0193(11) -0.0012(10)
P3 0.0314(13) 0.0296(11) 0.0328(13) 0.0007(10) 0.0097(10) -0.0032(10)
N1 0.026(4) 0.043(4) 0.032(4) -0.013(3) 0.012(3) -0.008(3)
N2 0.028(4) 0.035(4) 0.029(4) 0.000(3) 0.014(3) -0.010(3)
N3 0.027(4) 0.041(4) 0.024(4) 0.000(3) 0.008(3) -0.002(3)
N4 0.039(4) 0.046(4) 0.026(4) -0.005(3) 0.016(3) -0.008(4)
N5 0.028(4) 0.035(4) 0.037(4) -0.005(3) 0.002(3) 0.000(3)
N6 0.021(4) 0.034(4) 0.054(4) 0.000(3) 0.017(3) 0.000(3)
N7 0.034(4) 0.033(4) 0.054(4) -0.002(3) 0.033(3) -0.004(3)
N8 0.029(4) 0.068(5) 0.032(4) 0.003(4) 0.011(3) 0.003(4)
N9 0.031(4) 0.052(4) 0.045(4) -0.009(4) 0.012(3) -0.009(3)
O1 0.051(4) 0.065(4) 0.047(4) -0.024(3) 0.015(3) -0.007(3)
C1 0.047(6) 0.048(5) 0.036(5) -0.007(4) 0.016(4) -0.004(4)
C2 0.052(6) 0.038(5) 0.044(6) -0.010(5) 0.020(5) -0.004(5)
C41 0.065(7) 0.059(6) 0.038(5) -0.002(5) 0.033(5) -0.008(5)
C42 0.064(7) 0.086(7) 0.065(7) -0.012(6) 0.045(6) -0.017(6)
C43 0.085(8) 0.098(8) 0.041(6) 0.004(6) 0.027(6) 0.014(6)
C51 0.035(5) 0.040(5) 0.055(6) 0.002(5) 0.004(4) 0.007(4)
C52 0.094(8) 0.043(5) 0.053(6) -0.002(5) 0.027(6) -0.007(5)
C53 0.044(6) 0.052(6) 0.074(7) 0.012(5) 0.033(5) 0.001(4)
C61 0.034(5) 0.030(5) 0.056(6) -0.005(4) 0.014(4) 0.000(4)
C62 0.050(6) 0.053(6) 0.064(6) 0.004(5) 0.035(5) 0.009(4)
C63 0.072(7) 0.049(6) 0.076(7) 0.008(5) 0.034(6) 0.013(5)
C71 0.041(6) 0.030(5) 0.075(7) 0.000(5) 0.037(5) 0.002(4)
C72 0.072(8) 0.049(6) 0.119(10) 0.013(6) 0.036(7) 0.021(5)
C73 0.105(9) 0.074(7) 0.103(9) -0.019(7) 0.088(7) -0.007(6)
C81 0.029(5) 0.041(5) 0.032(5) -0.001(4) 0.009(4) 0.002(4)
C82 0.051(6) 0.064(6) 0.061(6) 0.012(5) 0.031(5) 0.005(5)
C83 0.035(5) 0.057(6) 0.053(6) -0.012(5) 0.019(4) -0.006(4)
C91 0.049(6) 0.048(5) 0.054(6) -0.007(5) 0.021(5) -0.013(5)
C92 0.079(7) 0.054(6) 0.059(6) -0.005(5) 0.035(6) -0.009(5)
C93 0.063(6) 0.058(6) 0.060(6) 0.006(5) 0.027(5) -0.016(5)

loop_
_atom_type_symbol
_atom_type_description
_atom_type_scat_dispersion_real
_atom_type_scat_dispersion_imag
_atom_type_scat_source
C C 0.0033 0.0016 'International Tables Vol C Tables 4.2.6.8 and 6.1.1.4'
H H 0.0000 0.0000 'International Tables Vol C Tables 4.2.6.8 and 6.1.1.4'
N N 0.0061 0.0033 'International Tables Vol C Tables 4.2.6.8 and 6.1.1.4'
O O 0.0106 0.0060 'International Tables Vol C Tables 4.2.6.8 and 6.1.1.4'
P P 0.1023 0.0942 'International Tables Vol C Tables 4.2.6.8 and 6.1.1.4'
Br Br -0.2901 2.4595 'International Tables Vol C Tables 4.2.6.8 and 6.1.1.4'

loop_
_geom_angle_atom_site_label_1
_geom_angle_atom_site_label_2
_geom_angle_atom_site_label_3
_geom_angle
N3 P1 N5 110.5(3)
N3 P1 N1 112.6(3)
N5 P1 N1 116.6(3)
N3 P1 N4 119.0(3)
N5 P1 N4 104.2(3)
N1 P1 N4 93.0(3)
N2 P2 N6 114.8(3)
N2 P2 N7 116.2(3)
N6 P2 N7 102.3(3)
N2 P2 N1 107.1(3)
N6 P2 N1 110.6(3)
N7 P2 N1 105.5(3)
N8 P3 N3 105.1(3)
N8 P3 N2 117.1(3)
N3 P3 N2 112.3(3)
N8 P3 N9 106.2(3)
N3 P3 N9 115.9(3)
N2 P3 N9 100.6(3)
C1 N1 P1 110.5(4)
C1 N1 P2 117.5(5)
P1 N1 P2 126.0(4)
P2 N2 P3 130.7(4)
P1 N3 P3 125.5(3)
C2 N4 C41 117.2(6)
C2 N4 P1 114.1(5)
C41 N4 P1 127.6(5)
C51 N5 P1 125.7(5)
C61 N6 P2 123.7(5)
C71 N7 P2 123.1(5)
C81 N8 P3 129.1(5)
C91 N9 P3 128.7(5)
N1 C1 C2 106.0(6)
O1 C2 N4 125.5(7)
O1 C2 C1 124.5(8)
N4 C2 C1 110.0(7)
N4 C41 C43 112.1(7)
N4 C41 C42 111.0(7)
C43 C41 C42 113.0(7)
N5 C51 C53 109.9(7)
N5 C51 C52 111.8(6)
C53 C51 C52 110.6(6)
N6 C61 C63 107.9(6)
N6 C61 C62 110.2(6)
C63 C61 C62 111.2(6)
N7 C71 C72 112.1(7)
N7 C71 C73 109.2(7)
C72 C71 C73 111.5(8)
N8 C81 C82 110.4(6)
N8 C81 C83 109.9(6)
C82 C81 C83 111.8(6)
N9 C91 C93 113.6(7)
N9 C91 C92 107.9(6)
C93 C91 C92 110.7(7)

loop_
_geom_bond_atom_site_label_1
_geom_bond_atom_site_label_2
_geom_bond_distance
P1 N3 1.559(6)
P1 N5 1.591(6)
P1 N1 1.680(6)
P1 N4 1.687(6)
P2 N2 1.553(6)
P2 N6 1.615(6)
P2 N7 1.621(5)
P2 N1 1.690(6)
P3 N8 1.608(6)
P3 N3 1.615(6)
P3 N2 1.617(5)
P3 N9 1.649(6)
N1 C1 1.490(9)
N4 C2 1.394(10)
N4 C41 1.482(9)
N5 C51 1.463(9)
N6 C61 1.498(9)
N7 C71 1.466(9)
N8 C81 1.472(8)
N9 C91 1.463(9)
O1 C2 1.216(8)
C1 C2 1.528(10)
C41 C43 1.510(11)
C41 C42 1.512(11)
C51 C53 1.516(10)
C51 C52 1.539(11)
C61 C63 1.512(10)
C61 C62 1.518(10)
C71 C72 1.493(12)
C71 C73 1.508(11)
C81 C82 1.518(10)
C81 C83 1.531(10)
C91 C93 1.520(10)
C91 C92 1.522(11)
